data_1559102
loop_
_publ_author_name
'Jousselin-Oba, Tanguy'
'Mamada, Masashi'
'Okazawa, Atsushi'
'Marrot, J\'erome'
'Ishida, Takayuki'
'Adachi, Chihaya'
'Yassar, Abderrahim'
'Frigoli, Michel'

_publ_section_title
;
 Modulating the ground state, stability and charge transport in OFETs of
 biradicaloid Hexahydro-diindenopyrene derivatives and a proposed method
 to estimate the biradical character
;
_journal_name_full 'Chemical Science'
_journal_paper_doi 10.1039/D0SC04583G
_journal_year 2020
_chemical_formula_moiety 'C60 H66 Si2'
_chemical_formula_sum 'C60 H66 Si2'
_chemical_formula_weight 843.30
_space_group_crystal_system monoclinic
_space_group_IT_number 14
_space_group_name_Hall '-P 2ybc'
_space_group_name_H-M_alt 'P 1 21/c 1'
_atom_sites_solution_hydrogens geom
_atom_sites_solution_primary dual
_audit_creation_date 2019-09-25
_audit_creation_method
;
Olex2 1.2
(compiled 2018.05.29 svn.r3508 for OlexSys, GUI svn.r5506)
;
_audit_update_record
;
2020-03-02 deposited with the CCDC.	2020-09-15 downloaded from the CCDC.
;
_cell_angle_alpha 90
_cell_angle_beta 91.995(4)
_cell_angle_gamma 90
_cell_formula_units_Z 2
_cell_length_a 8.1631(3)
_cell_length_b 13.8454(6)
_cell_length_c 21.1693(8)
_cell_measurement_reflns_used 7081
_cell_measurement_temperature 123
_cell_measurement_theta_max 31.1090
_cell_measurement_theta_min 2.3590
_cell_volume 2391.13(16)
_computing_cell_refinement 'CrysAlisPro 1.171.39.46e (Rigaku OD, 2018)'
_computing_data_collection 'CrysAlisPro 1.171.39.46e (Rigaku OD, 2018)'
_computing_data_reduction 'CrysAlisPro 1.171.39.46e (Rigaku OD, 2018)'
_computing_molecular_graphics 'Olex2 (Dolomanov et al., 2009)'
_computing_publication_material 'Olex2 (Dolomanov et al., 2009)'
_computing_structure_refinement 'ShelXL (Sheldrick, 2015)'
_computing_structure_solution 'ShelXT (Sheldrick, 2015)'
_diffrn_ambient_temperature 123
_diffrn_detector 'Rigaku HyPix-6000 area detector'
_diffrn_detector_area_resol_mean 10.0
_diffrn_detector_type 'HPC area detector'
_diffrn_measured_fraction_theta_full 0.999
_diffrn_measured_fraction_theta_max 0.999
_diffrn_measurement_details
;
List of Runs (angles in degrees, time in seconds):

  # Type    Start    End  Width  t~exp~   \w     \q     \k     \f   Frames
#--------------------------------------------------------------------------
  1  \w    -23.00  73.00   0.50  120.00    --  -10.00  45.00   0.00  192
  2  \w    -80.00  71.00   0.50  120.00    --  -10.00  45.00 120.00  302
  3  \w    -98.00 -51.00   0.50  120.00    --  -10.00  45.00   0.00   94
;
_diffrn_measurement_device 'three-circle diffractometer'
_diffrn_measurement_device_type 'Rigaku AFC HyPix-6000'
_diffrn_measurement_method '\w scans'
_diffrn_orient_matrix_type 'CrysAlisPro convention (1999,Acta A55,543-557)'
_diffrn_orient_matrix_UB_11 -0.0063090000
_diffrn_orient_matrix_UB_12 -0.0433339000
_diffrn_orient_matrix_UB_13 -0.0178638000
_diffrn_orient_matrix_UB_21 0.0739369000
_diffrn_orient_matrix_UB_22 -0.0168557000
_diffrn_orient_matrix_UB_23 0.0147199000
_diffrn_orient_matrix_UB_31 -0.0453633000
_diffrn_orient_matrix_UB_32 -0.0216057000
_diffrn_orient_matrix_UB_33 0.0241961000
_diffrn_radiation_monochromator 'multi-layer mirror optics'
_diffrn_radiation_probe x-ray
_diffrn_radiation_type MoK\a
_diffrn_radiation_wavelength 0.71073
_diffrn_reflns_av_R_equivalents 0.0344
_diffrn_reflns_av_unetI/netI 0.0365
_diffrn_reflns_Laue_measured_fraction_full 0.999
_diffrn_reflns_Laue_measured_fraction_max 0.999
_diffrn_reflns_limit_h_max 10
_diffrn_reflns_limit_h_min -10
_diffrn_reflns_limit_k_max 17
_diffrn_reflns_limit_k_min -17
_diffrn_reflns_limit_l_max 27
_diffrn_reflns_limit_l_min -27
_diffrn_reflns_number 21124
_diffrn_reflns_point_group_measured_fraction_full 0.999
_diffrn_reflns_point_group_measured_fraction_max 0.999
_diffrn_reflns_theta_full 25.242
_diffrn_reflns_theta_max 27.483
_diffrn_reflns_theta_min 2.423
_diffrn_source 'rotating anode X-ray generator'
_diffrn_source_type FR-E+
_exptl_absorpt_coefficient_mu 0.113
_exptl_absorpt_correction_T_max 1.00000
_exptl_absorpt_correction_T_min 0.85036
_exptl_absorpt_correction_type multi-scan
_exptl_absorpt_process_details
;
CrysAlisPro 1.171.39.46e (Rigaku Oxford Diffraction, 2018)
Empirical absorption correction using spherical harmonics,
 implemented in SCALE3 ABSPACK scaling algorithm.
;
_exptl_crystal_colour blue
_exptl_crystal_colour_primary blue
_exptl_crystal_density_diffrn 1.171
_exptl_crystal_description needle
_exptl_crystal_F_000 908
_exptl_crystal_size_max 0.3
_exptl_crystal_size_mid 0.02
_exptl_crystal_size_min 0.01
_refine_diff_density_max 0.369
_refine_diff_density_min -0.264
_refine_diff_density_rms 0.045
_refine_ls_extinction_method none
_refine_ls_goodness_of_fit_ref 1.028
_refine_ls_hydrogen_treatment constr
_refine_ls_matrix_type full
_refine_ls_number_parameters 286
_refine_ls_number_reflns 5474
_refine_ls_number_restraints 0
_refine_ls_restrained_S_all 1.028
_refine_ls_R_factor_all 0.0587
_refine_ls_R_factor_gt 0.0421
_refine_ls_shift/su_max 0.001
_refine_ls_shift/su_mean 0.000
_refine_ls_structure_factor_coef Fsqd
_refine_ls_weighting_details 'w=1/[\s^2^(Fo^2^)+(0.0465P)^2^+0.9999P] where P=(Fo^2^+2Fc^2^)/3'
_refine_ls_weighting_scheme calc
_refine_ls_wR_factor_gt 0.0971
_refine_ls_wR_factor_ref 0.1027
_reflns_Friedel_coverage 0.000
_reflns_number_gt 4380
_reflns_number_total 5474
_reflns_threshold_expression 'I > 2\s(I)'
_cod_data_source_file d0sc04583g2.cif
_cod_data_source_block opera1909e
_cod_original_cell_volume 2391.13(18)
_cod_database_code 1559102
_shelx_shelxl_version_number 2018/3
_chemical_oxdiff_formula 'C11 H10 N O'
_shelx_space_group_comment
;
The symmetry employed for this shelxl refinement is uniquely defined
by the following loop, which should always be used as a source of
symmetry information in preference to the above space-group names.
They are only intended as comments.
;
_shelx_estimated_absorpt_t_max 0.999
_shelx_estimated_absorpt_t_min 0.967
_reflns_odcompleteness_completeness 99.79
_reflns_odcompleteness_iscentric 1
_reflns_odcompleteness_theta 27.42
_olex2_refinement_description
;
1. Fixed Uiso
 At 1.2 times of:
  All C(H) groups, All C(H,H) groups
 At 1.5 times of:
  All C(H,H,H) groups
2.a Ternary CH refined with riding coordinates:
 C28(H28), C23(H23), C25(H25)
2.b Secondary CH2 refined with riding coordinates:
 C7(H7A,H7B), C5(H5A,H5B), C6(H6A,H6B)
2.c Aromatic/amide H refined with riding coordinates:
 C17(H17), C11(H11), C14(H14), C15(H15), C12(H12), C16(H16)
2.d Idealised Me refined as rotating group:
 C30(H30A,H30B,H30C), C24(H24A,H24B,H24C), C27(H27A,H27B,H27C), C29(H29A,H29B,
 H29C), C31(H31A,H31B,H31C), C26(H26A,H26B,H26C)
;
_olex2_submission_special_instructions 'No special instructions were received'
_oxdiff_exptl_absorpt_empirical_details
;
Empirical correction (ABSPACK) includes:
- Absorption correction using spherical harmonics
- Frame scaling
;
_oxdiff_exptl_absorpt_empirical_full_max 1.207
_oxdiff_exptl_absorpt_empirical_full_min 0.810

loop_
_space_group_symop_operation_xyz
'x, y, z'
'-x, y+1/2, -z+1/2'
'-x, -y, -z'
'x, -y-1/2, z-1/2'

loop_
_atom_site_label
_atom_site_type_symbol
_atom_site_fract_x
_atom_site_fract_y
_atom_site_fract_z
_atom_site_U_iso_or_equiv
_atom_site_adp_type
_atom_site_occupancy
_atom_site_site_symmetry_order
_atom_site_calc_flag
_atom_site_refinement_flags_posn
_atom_site_refinement_flags_adp
_atom_site_refinement_flags_occupancy
_atom_site_disorder_assembly
_atom_site_disorder_group
Si1 Si 0.29062(5) 0.43090(3) 0.70995(2) 0.01637(10) Uani 1 1 d . . . . .
C19 C 0.94257(16) 0.53343(10) 0.51385(6) 0.0150(3) Uani 1 1 d . . . . .
C3 C 1.12721(16) 0.66854(10) 0.49811(6) 0.0155(3) Uani 1 1 d . . . . .
C2 C 0.80015(16) 0.23476(10) 0.50726(6) 0.0167(3) Uani 1 1 d . . . . .
C8 C 0.79884(16) 0.49726(10) 0.53859(6) 0.0158(3) Uani 1 1 d . . . . .
C9 C 0.77161(16) 0.39682(10) 0.53769(6) 0.0158(3) Uani 1 1 d . . . . .
C1 C 0.67976(16) 0.24168(11) 0.55304(6) 0.0178(3) Uani 1 1 d . . . . .
C4 C 0.98110(16) 0.63532(10) 0.51934(6) 0.0153(3) Uani 1 1 d . . . . .
C7 C 0.66978(17) 0.56363(10) 0.56368(7) 0.0195(3) Uani 1 1 d . . . . .
H7A H 0.684358 0.568996 0.610171 0.023 Uiso 1 1 calc R . . . .
H7B H 0.559687 0.536274 0.554035 0.023 Uiso 1 1 calc R . . . .
C10 C 0.65883(16) 0.34154(10) 0.57051(6) 0.0173(3) Uani 1 1 d . . . . .
C18 C 0.82173(16) 0.14449(10) 0.47614(7) 0.0179(3) Uani 1 1 d . . . . .
C5 C 0.85429(17) 0.70125(10) 0.54621(7) 0.0179(3) Uani 1 1 d . . . . .
H5A H 0.863342 0.766013 0.526821 0.021 Uiso 1 1 calc R . . . .
H5B H 0.875756 0.708138 0.592301 0.021 Uiso 1 1 calc R . . . .
C20 C 0.54599(17) 0.37192(10) 0.61592(6) 0.0181(3) Uani 1 1 d . . . . .
C6 C 0.68195(17) 0.66286(11) 0.53421(7) 0.0199(3) Uani 1 1 d . . . . .
H6A H 0.601523 0.706980 0.552969 0.024 Uiso 1 1 calc R . . . .
H6B H 0.657216 0.658837 0.488166 0.024 Uiso 1 1 calc R . . . .
C13 C 0.74465(17) 0.06135(11) 0.50222(7) 0.0212(3) Uani 1 1 d . . . . .
C17 C 0.90465(17) 0.13147(11) 0.41882(7) 0.0203(3) Uani 1 1 d . . . . .
H17 H 0.946470 0.186214 0.397651 0.024 Uiso 1 1 calc R . . . .
C28 C 0.08838(18) 0.38927(11) 0.67392(7) 0.0216(3) Uani 1 1 d . . . . .
H28 H 0.063220 0.433010 0.637265 0.026 Uiso 1 1 calc R . . . .
C11 C 0.59846(18) 0.15989(11) 0.57597(7) 0.0221(3) Uani 1 1 d . . . . .
H11 H 0.518338 0.166371 0.607179 0.027 Uiso 1 1 calc R . . . .
C23 C 0.34693(18) 0.37542(12) 0.78908(7) 0.0236(3) Uani 1 1 d . . . . .
H23 H 0.265136 0.398227 0.819847 0.028 Uiso 1 1 calc R . . . .
C21 C 0.44717(17) 0.39332(11) 0.65465(7) 0.0197(3) Uani 1 1 d . . . . .
C14 C 0.77292(18) -0.03038(11) 0.47531(8) 0.0254(3) Uani 1 1 d . . . . .
H14 H 0.727651 -0.086087 0.494242 0.031 Uiso 1 1 calc R . . . .
C15 C 0.86320(19) -0.04075(12) 0.42307(8) 0.0279(4) Uani 1 1 d . . . . .
H15 H 0.884153 -0.103206 0.406611 0.033 Uiso 1 1 calc R . . . .
C12 C 0.63635(19) 0.07167(11) 0.55277(7) 0.0240(3) Uani 1 1 d . . . . .
H12 H 0.589454 0.015668 0.570732 0.029 Uiso 1 1 calc R . . . .
C16 C 0.92528(19) 0.04168(11) 0.39363(8) 0.0249(3) Uani 1 1 d . . . . .
H16 H 0.982546 0.034898 0.355573 0.030 Uiso 1 1 calc R . . . .
C30 C 0.0934(2) 0.28683(12) 0.64720(8) 0.0270(3) Uani 1 1 d . . . . .
H30A H 0.180670 0.282280 0.616686 0.041 Uiso 1 1 calc GR . . . .
H30B H -0.012172 0.271652 0.626080 0.041 Uiso 1 1 calc GR . . . .
H30C H 0.115039 0.240871 0.681696 0.041 Uiso 1 1 calc GR . . . .
C25 C 0.30482(19) 0.56665(11) 0.71498(7) 0.0242(3) Uani 1 1 d . . . . .
H25 H 0.422639 0.582142 0.724773 0.029 Uiso 1 1 calc R . . . .
C24 C 0.5164(2) 0.41005(14) 0.81288(8) 0.0332(4) Uani 1 1 d . . . . .
H24A H 0.599467 0.388235 0.783765 0.050 Uiso 1 1 calc GR . . . .
H24B H 0.540722 0.383309 0.855032 0.050 Uiso 1 1 calc GR . . . .
H24C H 0.517280 0.480751 0.815072 0.050 Uiso 1 1 calc GR . . . .
C27 C 0.2609(2) 0.61507(12) 0.65180(8) 0.0324(4) Uani 1 1 d . . . . .
H27A H 0.324202 0.585402 0.618439 0.049 Uiso 1 1 calc GR . . . .
H27B H 0.286651 0.684106 0.654514 0.049 Uiso 1 1 calc GR . . . .
H27C H 0.143526 0.606762 0.641930 0.049 Uiso 1 1 calc GR . . . .
C29 C -0.0545(2) 0.39924(15) 0.71837(9) 0.0370(4) Uani 1 1 d . . . . .
H29A H -0.034173 0.358603 0.755727 0.055 Uiso 1 1 calc GR . . . .
H29B H -0.156227 0.378699 0.696385 0.055 Uiso 1 1 calc GR . . . .
H29C H -0.064552 0.466812 0.731463 0.055 Uiso 1 1 calc GR . . . .
C31 C 0.3415(2) 0.26476(13) 0.78836(8) 0.0377(4) Uani 1 1 d . . . . .
H31A H 0.228629 0.243162 0.779718 0.057 Uiso 1 1 calc GR . . . .
H31B H 0.380519 0.239936 0.829550 0.057 Uiso 1 1 calc GR . . . .
H31C H 0.411968 0.240420 0.755353 0.057 Uiso 1 1 calc GR . . . .
C26 C 0.2071(2) 0.61198(13) 0.76790(9) 0.0380(4) Uani 1 1 d . . . . .
H26A H 0.089537 0.604090 0.758266 0.057 Uiso 1 1 calc GR . . . .
H26B H 0.233303 0.680900 0.771223 0.057 Uiso 1 1 calc GR . . . .
H26C H 0.235849 0.579931 0.808041 0.057 Uiso 1 1 calc GR . . . .

loop_
_atom_site_aniso_label
_atom_site_aniso_U_11
_atom_site_aniso_U_22
_atom_site_aniso_U_33
_atom_site_aniso_U_23
_atom_site_aniso_U_13
_atom_site_aniso_U_12
Si1 0.01431(18) 0.0197(2) 0.01523(19) -0.00065(16) 0.00291(14) 0.00014(15)
C19 0.0140(6) 0.0182(7) 0.0128(6) -0.0005(5) 0.0015(5) 0.0013(5)
C3 0.0166(6) 0.0173(7) 0.0127(6) -0.0006(5) 0.0005(5) 0.0005(5)
C2 0.0145(6) 0.0188(7) 0.0166(6) 0.0012(6) -0.0018(5) -0.0002(5)
C8 0.0148(6) 0.0196(7) 0.0130(6) -0.0014(5) 0.0013(5) 0.0010(5)
C9 0.0123(6) 0.0206(7) 0.0147(6) -0.0016(5) 0.0007(5) 0.0005(5)
C1 0.0147(6) 0.0221(7) 0.0166(6) -0.0003(6) -0.0001(5) -0.0007(5)
C4 0.0153(6) 0.0176(7) 0.0130(6) -0.0004(5) 0.0011(5) 0.0012(5)
C7 0.0154(6) 0.0206(7) 0.0228(7) -0.0040(6) 0.0072(5) 0.0000(6)
C10 0.0141(6) 0.0218(7) 0.0159(6) -0.0010(6) 0.0003(5) -0.0015(5)
C18 0.0142(6) 0.0188(7) 0.0205(7) -0.0001(6) -0.0033(5) -0.0005(5)
C5 0.0177(7) 0.0161(7) 0.0200(7) -0.0015(6) 0.0038(5) 0.0016(5)
C20 0.0160(7) 0.0194(7) 0.0188(7) 0.0005(6) -0.0001(5) -0.0042(5)
C6 0.0152(7) 0.0204(7) 0.0243(7) -0.0024(6) 0.0038(6) 0.0033(6)
C13 0.0180(7) 0.0199(7) 0.0255(7) 0.0013(6) -0.0037(6) -0.0016(6)
C17 0.0191(7) 0.0207(7) 0.0210(7) -0.0016(6) -0.0017(6) -0.0012(6)
C28 0.0185(7) 0.0260(8) 0.0203(7) -0.0009(6) 0.0008(6) -0.0011(6)
C11 0.0184(7) 0.0265(8) 0.0216(7) 0.0024(6) 0.0030(6) -0.0046(6)
C23 0.0200(7) 0.0327(9) 0.0182(7) 0.0014(6) 0.0036(6) 0.0057(6)
C21 0.0184(7) 0.0220(7) 0.0188(7) 0.0002(6) 0.0029(6) -0.0031(6)
C14 0.0222(8) 0.0178(7) 0.0360(9) 0.0011(7) -0.0041(7) -0.0026(6)
C15 0.0262(8) 0.0191(8) 0.0380(9) -0.0073(7) -0.0032(7) 0.0022(6)
C12 0.0232(7) 0.0216(8) 0.0271(8) 0.0042(6) -0.0003(6) -0.0067(6)
C16 0.0226(7) 0.0264(8) 0.0257(8) -0.0073(6) 0.0004(6) 0.0004(6)
C30 0.0255(8) 0.0287(9) 0.0267(8) -0.0017(7) -0.0009(6) -0.0061(6)
C25 0.0237(8) 0.0209(8) 0.0280(8) -0.0030(6) -0.0015(6) -0.0004(6)
C24 0.0248(8) 0.0494(11) 0.0250(8) -0.0002(8) -0.0039(7) 0.0051(7)
C27 0.0377(9) 0.0243(9) 0.0352(9) 0.0048(7) 0.0001(7) 0.0030(7)
C29 0.0193(8) 0.0538(12) 0.0381(10) -0.0147(9) 0.0047(7) -0.0042(8)
C31 0.0458(11) 0.0360(10) 0.0311(9) 0.0117(8) -0.0011(8) 0.0032(8)
C26 0.0517(11) 0.0271(9) 0.0353(9) -0.0093(8) 0.0030(8) 0.0064(8)

loop_
_atom_type_symbol
_atom_type_description
_atom_type_scat_dispersion_real
_atom_type_scat_dispersion_imag
_atom_type_scat_source
C C 0.0033 0.0016 'International Tables Vol C Tables 4.2.6.8 and 6.1.1.4'
H H 0.0000 0.0000 'International Tables Vol C Tables 4.2.6.8 and 6.1.1.4'
Si Si 0.0817 0.0704 'International Tables Vol C Tables 4.2.6.8 and 6.1.1.4'

loop_
_geom_angle_atom_site_label_1
_geom_angle_atom_site_label_2
_geom_angle_atom_site_label_3
_geom_angle
_geom_angle_site_symmetry_1
_geom_angle_site_symmetry_3
_geom_angle_publ_flag
C28 Si1 C23 114.71(7) . . ?
C28 Si1 C25 112.26(7) . . ?
C23 Si1 C25 110.08(7) . . ?
C21 Si1 C28 105.93(7) . . ?
C21 Si1 C23 107.29(7) . . ?
C21 Si1 C25 105.98(7) . . ?
C8 C19 C19 119.02(16) . 3_766 ?
C8 C19 C4 120.17(12) . . ?
C4 C19 C19 120.70(15) . 3_766 ?
C9 C3 C2 106.74(11) 3_766 3_766 ?
C4 C3 C2 133.61(13) . 3_766 ?
C4 C3 C9 118.61(13) . 3_766 ?
C1 C2 C3 106.52(12) . 3_766 ?
C1 C2 C18 118.56(13) . . ?
C18 C2 C3 134.87(12) . 3_766 ?
C19 C8 C9 118.94(12) . . ?
C19 C8 C7 121.37(13) . . ?
C9 C8 C7 119.64(12) . . ?
C8 C9 C3 121.92(12) . 3_766 ?
C10 C9 C3 108.26(12) . 3_766 ?
C10 C9 C8 129.73(13) . . ?
C2 C1 C10 109.49(12) . . ?
C2 C1 C11 122.12(13) . . ?
C11 C1 C10 128.39(13) . . ?
C19 C4 C5 118.04(12) . . ?
C3 C4 C19 119.33(12) . . ?
C3 C4 C5 122.58(13) . . ?
C8 C7 C6 110.56(11) . . ?
C9 C10 C1 108.10(12) . . ?
C9 C10 C20 128.90(13) . . ?
C20 C10 C1 122.93(13) . . ?
C2 C18 C13 117.60(13) . . ?
C17 C18 C2 125.14(13) . . ?
C17 C18 C13 117.12(13) . . ?
C4 C5 C6 111.71(12) . . ?
C21 C20 C10 176.87(15) . . ?
C7 C6 C5 108.83(12) . . ?
C14 C13 C18 119.12(14) . . ?
C14 C13 C12 120.60(14) . . ?
C12 C13 C18 120.24(14) . . ?
C16 C17 C18 121.19(14) . . ?
C30 C28 Si1 113.52(10) . . ?
C30 C28 C29 110.02(13) . . ?
C29 C28 Si1 113.53(11) . . ?
C12 C11 C1 118.92(13) . . ?
C24 C23 Si1 110.74(11) . . ?
C24 C23 C31 109.96(14) . . ?
C31 C23 Si1 113.11(11) . . ?
C20 C21 Si1 176.44(13) . . ?
C15 C14 C13 121.60(15) . . ?
C14 C15 C16 119.36(15) . . ?
C11 C12 C13 121.32(14) . . ?
C17 C16 C15 121.03(14) . . ?
C27 C25 Si1 112.07(11) . . ?
C27 C25 C26 110.36(14) . . ?
C26 C25 Si1 114.64(12) . . ?

loop_
_geom_bond_atom_site_label_1
_geom_bond_atom_site_label_2
_geom_bond_distance
_geom_bond_site_symmetry_2
_geom_bond_publ_flag
Si1 C28 1.8846(15) . ?
Si1 C23 1.8851(15) . ?
Si1 C21 1.8380(15) . ?
Si1 C25 1.8859(16) . ?
C19 C19 1.455(3) 3_766 ?
C19 C8 1.3945(19) . ?
C19 C4 1.449(2) . ?
C3 C2 1.4704(19) 3_766 ?
C3 C9 1.4556(19) 3_766 ?
C3 C4 1.3687(19) . ?
C2 C1 1.4073(19) . ?
C2 C18 1.427(2) . ?
C8 C9 1.408(2) . ?
C8 C7 1.5084(19) . ?
C9 C10 1.4002(19) . ?
C1 C10 1.443(2) . ?
C1 C11 1.407(2) . ?
C4 C5 1.5064(18) . ?
C7 C6 1.514(2) . ?
C10 C20 1.4180(19) . ?
C18 C13 1.432(2) . ?
C18 C17 1.421(2) . ?
C5 C6 1.5170(19) . ?
C20 C21 1.207(2) . ?
C13 C14 1.414(2) . ?
C13 C12 1.419(2) . ?
C17 C16 1.365(2) . ?
C28 C30 1.528(2) . ?
C28 C29 1.530(2) . ?
C11 C12 1.356(2) . ?
C23 C24 1.532(2) . ?
C23 C31 1.533(2) . ?
C14 C15 1.358(2) . ?
C15 C16 1.404(2) . ?
C25 C27 1.528(2) . ?
C25 C26 1.532(2) . ?
